data_2222491
loop_
_publ_author_name
'Li, Cong-Ming'
'Ban, Hong-Yan'

_publ_section_title
;
 (<i>E</i>)-<i>N</i>'-(4-Hydroxybenzylidene)-4-hydroxybenzohydrazide
 methanol solvate
;
_journal_coeditor_code WN2329
_journal_issue 7
_journal_name_full 'Acta Crystallographica Section E'
_journal_page_first o1465
_journal_paper_doi 10.1107/S1600536809020078
_journal_volume 65
_journal_year 2009
_chemical_formula_iupac 'C14 H12 N2 O3, C H4 O'
_chemical_formula_moiety 'C14 H12 N2 O3, C H4 O'
_chemical_formula_sum 'C15 H16 N2 O4'
_chemical_formula_weight 288.30
_chemical_name_systematic
;
(<i>E</i>)-<i>N</i>'-(4-Hydroxybenzylidene)-4-hydroxybenzohydrazide
methanol solvate
;
_space_group_IT_number 14
_symmetry_cell_setting monoclinic
_symmetry_space_group_name_Hall '-P 2ybc'
_symmetry_space_group_name_H-M 'P 1 21/c 1'
_atom_sites_solution_hydrogens geom
_atom_sites_solution_primary direct
_atom_sites_solution_secondary difmap
_audit_creation_method SHELXL-97
_cell_angle_alpha 90.00
_cell_angle_beta 100.1470(10)
_cell_angle_gamma 90.00
_cell_formula_units_Z 4
_cell_length_a 12.9270(10)
_cell_length_b 9.2770(10)
_cell_length_c 11.946(2)
_cell_measurement_reflns_used 2955
_cell_measurement_temperature 298(2)
_cell_measurement_theta_max 29.4
_cell_measurement_theta_min 2.7
_cell_volume 1410.2(3)
_computing_cell_refinement 'SAINT (Bruker, 1998)'
_computing_data_collection 'SMART (Bruker, 1998)'
_computing_data_reduction 'SAINT (Bruker, 1998)'
_computing_molecular_graphics 'SHELXTL (Sheldrick, 2008)'
_computing_publication_material 'SHELXTL (Sheldrick, 2008)'
_computing_structure_refinement 'SHELXL97 (Sheldrick, 2008)'
_computing_structure_solution 'SHELXS97 (Sheldrick, 2008)'
_diffrn_ambient_temperature 298(2)
_diffrn_measured_fraction_theta_full 0.995
_diffrn_measured_fraction_theta_max 0.995
_diffrn_measurement_device_type 'Bruker SMART CCD area-detector'
_diffrn_measurement_method \w
_diffrn_radiation_monochromator graphite
_diffrn_radiation_source 'fine-focus sealed tube'
_diffrn_radiation_type MoK\a
_diffrn_radiation_wavelength 0.71073
_diffrn_reflns_av_R_equivalents 0.0230
_diffrn_reflns_av_sigmaI/netI 0.0226
_diffrn_reflns_limit_h_max 16
_diffrn_reflns_limit_h_min -10
_diffrn_reflns_limit_k_max 11
_diffrn_reflns_limit_k_min -11
_diffrn_reflns_limit_l_max 14
_diffrn_reflns_limit_l_min -15
_diffrn_reflns_number 8435
_diffrn_reflns_theta_full 26.99
_diffrn_reflns_theta_max 26.99
_diffrn_reflns_theta_min 1.60
_diffrn_standards_number 0
_exptl_absorpt_coefficient_mu 0.100
_exptl_absorpt_correction_T_max 0.9726
_exptl_absorpt_correction_T_min 0.9707
_exptl_absorpt_correction_type multi-scan
_exptl_absorpt_process_details '(SADABS; Sheldrick, 1996)'
_exptl_crystal_colour colorless
_exptl_crystal_density_diffrn 1.358
_exptl_crystal_density_method 'not measured'
_exptl_crystal_description block
_exptl_crystal_F_000 608
_exptl_crystal_size_max 0.30
_exptl_crystal_size_mid 0.30
_exptl_crystal_size_min 0.28
_refine_diff_density_max 0.222
_refine_diff_density_min -0.174
_refine_ls_extinction_coef 0.0112(19)
_refine_ls_extinction_expression Fc^*^=kFc[1+0.001xFc^2^\l^3^/sin(2\q)]^-1/4^
_refine_ls_extinction_method 'SHELXL97 (Sheldrick, 2008)'
_refine_ls_goodness_of_fit_ref 1.055
_refine_ls_hydrogen_treatment mixed
_refine_ls_matrix_type full
_refine_ls_number_parameters 197
_refine_ls_number_reflns 3064
_refine_ls_number_restraints 1
_refine_ls_restrained_S_all 1.055
_refine_ls_R_factor_all 0.0532
_refine_ls_R_factor_gt 0.0401
_refine_ls_shift/su_max 0.000
_refine_ls_shift/su_mean 0.000
_refine_ls_structure_factor_coef Fsqd
_refine_ls_weighting_details 'calc w=1/[\s^2^(Fo^2^)+(0.0556P)^2^+0.2974P] where P=(Fo^2^+2Fc^2^)/3'
_refine_ls_weighting_scheme calc
_refine_ls_wR_factor_gt 0.1081
_refine_ls_wR_factor_ref 0.1179
_reflns_number_gt 2382
_reflns_number_total 3064
_reflns_threshold_expression I>2\s(I)
_cod_data_source_file wn2329.cif
_cod_data_source_block I
_cod_original_sg_symbol_H-M 'P 21/c'
_cod_database_code 2222491
_cod_database_fobs_code 2222491

loop_
_symmetry_equiv_pos_as_xyz
'x, y, z'
'-x, y+1/2, -z+1/2'
'-x, -y, -z'
'x, -y-1/2, z-1/2'

loop_
_atom_site_type_symbol
_atom_site_label
_atom_site_fract_x
_atom_site_fract_y
_atom_site_fract_z
_atom_site_U_iso_or_equiv
_atom_site_adp_type
_atom_site_calc_flag
_atom_site_refinement_flags
_atom_site_occupancy
_atom_site_disorder_assembly
_atom_site_disorder_group
N N1 0.70137(9) 0.02841(13) 0.10898(10) 0.0378(3) Uani d . 1 . .
N N2 0.78657(9) 0.08908(13) 0.07052(10) 0.0383(3) Uani d D 1 . .
O O1 0.30453(8) -0.37263(12) 0.13979(9) 0.0485(3) Uani d . 1 . .
H H1 0.2840 -0.3402 0.1959 0.073 Uiso calc R 1 . .
O O2 0.80648(8) 0.24758(12) 0.21426(9) 0.0475(3) Uani d . 1 . .
O O3 1.21247(9) 0.40526(14) 0.01129(11) 0.0588(4) Uani d . 1 . .
H H3 1.2348 0.4747 0.0508 0.088 Uiso calc R 1 . .
O O4 0.79337(10) 0.50038(13) 0.33324(9) 0.0565(3) Uani d . 1 . .
H H4 0.8007 0.4286 0.2953 0.085 Uiso calc R 1 . .
C C1 0.56666(10) -0.15101(15) 0.07692(11) 0.0352(3) Uani d . 1 . .
C C2 0.52247(11) -0.11701(16) 0.17196(12) 0.0413(4) Uani d . 1 . .
H H2 0.5519 -0.0441 0.2208 0.050 Uiso calc R 1 . .
C C3 0.43564(11) -0.19027(17) 0.19437(12) 0.0410(3) Uani d . 1 . .
H H3A 0.4071 -0.1669 0.2582 0.049 Uiso calc R 1 . .
C C4 0.39100(10) -0.29833(15) 0.12210(11) 0.0342(3) Uani d . 1 . .
C C5 0.43415(12) -0.33417(17) 0.02789(13) 0.0429(4) Uani d . 1 . .
H H5 0.4046 -0.4072 -0.0208 0.052 Uiso calc R 1 . .
C C6 0.52155(11) -0.26075(17) 0.00652(12) 0.0432(4) Uani d . 1 . .
H H6 0.5507 -0.2857 -0.0566 0.052 Uiso calc R 1 . .
C C7 0.65706(11) -0.07482(16) 0.04877(12) 0.0392(3) Uani d . 1 . .
H H7 0.6834 -0.1026 -0.0156 0.047 Uiso calc R 1 . .
C C8 0.83705(10) 0.19889(15) 0.12912(12) 0.0347(3) Uani d . 1 . .
C C9 0.93302(10) 0.25557(14) 0.09212(11) 0.0341(3) Uani d . 1 . .
C C10 0.98624(11) 0.36828(16) 0.15352(13) 0.0420(4) Uani d . 1 . .
H H10 0.9590 0.4089 0.2133 0.050 Uiso calc R 1 . .
C C11 1.07881(12) 0.42096(17) 0.12748(13) 0.0443(4) Uani d . 1 . .
H H11 1.1135 0.4966 0.1694 0.053 Uiso calc R 1 . .
C C12 1.11995(11) 0.36095(16) 0.03881(13) 0.0403(3) Uani d . 1 . .
C C13 1.06694(12) 0.25061(17) -0.02465(13) 0.0451(4) Uani d . 1 . .
H H13 1.0938 0.2116 -0.0853 0.054 Uiso calc R 1 . .
C C14 0.97452(11) 0.19819(16) 0.00163(12) 0.0413(4) Uani d . 1 . .
H H14 0.9394 0.1238 -0.0414 0.050 Uiso calc R 1 . .
C C15 0.74278(19) 0.6095(2) 0.26152(16) 0.0737(6) Uani d . 1 . .
H H15A 0.7498 0.6999 0.3012 0.111 Uiso calc R 1 . .
H H15B 0.6696 0.5862 0.2397 0.111 Uiso calc R 1 . .
H H15C 0.7745 0.6166 0.1948 0.111 Uiso calc R 1 . .
H H2A 0.8014(16) 0.059(2) 0.0042(11) 0.080 Uiso d D 1 . .

loop_
_atom_site_aniso_label
_atom_site_aniso_U_11
_atom_site_aniso_U_22
_atom_site_aniso_U_33
_atom_site_aniso_U_12
_atom_site_aniso_U_13
_atom_site_aniso_U_23
N1 0.0316(6) 0.0421(7) 0.0427(6) -0.0080(5) 0.0150(5) 0.0011(5)
N2 0.0346(6) 0.0438(7) 0.0406(7) -0.0115(5) 0.0174(5) -0.0034(5)
O1 0.0437(6) 0.0549(7) 0.0533(7) -0.0208(5) 0.0262(5) -0.0121(5)
O2 0.0476(6) 0.0488(6) 0.0528(6) -0.0110(5) 0.0271(5) -0.0127(5)
O3 0.0459(6) 0.0687(8) 0.0696(8) -0.0257(6) 0.0318(6) -0.0206(6)
O4 0.0673(8) 0.0592(7) 0.0440(6) 0.0072(6) 0.0124(5) -0.0073(5)
C1 0.0315(7) 0.0377(7) 0.0382(7) -0.0047(6) 0.0111(6) 0.0015(6)
C2 0.0394(8) 0.0447(8) 0.0421(8) -0.0109(6) 0.0135(6) -0.0096(6)
C3 0.0390(8) 0.0501(9) 0.0379(7) -0.0068(6) 0.0178(6) -0.0062(6)
C4 0.0297(7) 0.0365(7) 0.0387(7) -0.0042(5) 0.0123(6) 0.0025(6)
C5 0.0427(8) 0.0450(8) 0.0445(8) -0.0149(7) 0.0170(6) -0.0126(7)
C6 0.0441(8) 0.0498(9) 0.0405(8) -0.0097(7) 0.0213(7) -0.0085(7)
C7 0.0364(7) 0.0452(8) 0.0392(7) -0.0076(6) 0.0154(6) -0.0015(6)
C8 0.0319(7) 0.0348(7) 0.0395(7) -0.0012(6) 0.0122(6) 0.0009(6)
C9 0.0306(7) 0.0351(7) 0.0382(7) -0.0029(5) 0.0106(6) 0.0015(6)
C10 0.0396(8) 0.0460(8) 0.0440(8) -0.0073(6) 0.0174(6) -0.0085(6)
C11 0.0404(8) 0.0463(8) 0.0487(9) -0.0146(7) 0.0144(7) -0.0118(7)
C12 0.0339(7) 0.0438(8) 0.0462(8) -0.0084(6) 0.0148(6) 0.0001(6)
C13 0.0423(8) 0.0507(9) 0.0475(8) -0.0093(7) 0.0217(7) -0.0115(7)
C14 0.0390(8) 0.0413(8) 0.0462(8) -0.0117(6) 0.0146(6) -0.0097(6)
C15 0.1079(17) 0.0625(12) 0.0508(11) -0.0016(11) 0.0144(11) 0.0044(9)

loop_
_atom_type_symbol
_atom_type_description
_atom_type_scat_dispersion_real
_atom_type_scat_dispersion_imag
_atom_type_scat_source
C C 0.0033 0.0016 'International Tables Vol C Tables 4.2.6.8 and 6.1.1.4'
H H 0.0000 0.0000 'International Tables Vol C Tables 4.2.6.8 and 6.1.1.4'
N N 0.0061 0.0033 'International Tables Vol C Tables 4.2.6.8 and 6.1.1.4'
O O 0.0106 0.0060 'International Tables Vol C Tables 4.2.6.8 and 6.1.1.4'

loop_
_geom_angle_atom_site_label_1
_geom_angle_atom_site_label_2
_geom_angle_atom_site_label_3
_geom_angle_site_symmetry_1
_geom_angle_site_symmetry_3
_geom_angle
_geom_angle_publ_flag
C7 N1 N2 . . 115.06(11) ?
C8 N2 N1 . . 118.58(11) ?
C8 N2 H2A . . 122.8(14) ?
N1 N2 H2A . . 118.4(14) ?
C4 O1 H1 . . 109.5 ?
C12 O3 H3 . . 109.5 ?
C15 O4 H4 . . 109.5 ?
C6 C1 C2 . . 118.21(12) ?
C6 C1 C7 . . 119.15(12) ?
C2 C1 C7 . . 122.64(13) ?
C3 C2 C1 . . 120.74(13) ?
C3 C2 H2 . . 119.6 ?
C1 C2 H2 . . 119.6 ?
C2 C3 C4 . . 120.09(12) ?
C2 C3 H3A . . 120.0 ?
C4 C3 H3A . . 120.0 ?
O1 C4 C3 . . 122.32(12) ?
O1 C4 C5 . . 117.71(13) ?
C3 C4 C5 . . 119.97(12) ?
C6 C5 C4 . . 119.52(13) ?
C6 C5 H5 . . 120.2 ?
C4 C5 H5 . . 120.2 ?
C5 C6 C1 . . 121.46(13) ?
C5 C6 H6 . . 119.3 ?
C1 C6 H6 . . 119.3 ?
N1 C7 C1 . . 122.36(13) ?
N1 C7 H7 . . 118.8 ?
C1 C7 H7 . . 118.8 ?
O2 C8 N2 . . 120.65(12) ?
O2 C8 C9 . . 121.28(13) ?
N2 C8 C9 . . 118.01(11) ?
C10 C9 C14 . . 118.34(12) ?
C10 C9 C8 . . 118.16(12) ?
C14 C9 C8 . . 123.46(12) ?
C11 C10 C9 . . 121.15(13) ?
C11 C10 H10 . . 119.4 ?
C9 C10 H10 . . 119.4 ?
C10 C11 C12 . . 119.76(14) ?
C10 C11 H11 . . 120.1 ?
C12 C11 H11 . . 120.1 ?
O3 C12 C13 . . 117.65(13) ?
O3 C12 C11 . . 122.48(13) ?
C13 C12 C11 . . 119.87(13) ?
C14 C13 C12 . . 120.20(13) ?
C14 C13 H13 . . 119.9 ?
C12 C13 H13 . . 119.9 ?
C13 C14 C9 . . 120.66(13) ?
C13 C14 H14 . . 119.7 ?
C9 C14 H14 . . 119.7 ?
O4 C15 H15A . . 109.5 ?
O4 C15 H15B . . 109.5 ?
H15A C15 H15B . . 109.5 ?
O4 C15 H15C . . 109.5 ?
H15A C15 H15C . . 109.5 ?
H15B C15 H15C . . 109.5 ?

loop_
_geom_bond_atom_site_label_1
_geom_bond_atom_site_label_2
_geom_bond_site_symmetry_2
_geom_bond_distance
_geom_bond_publ_flag
N1 C7 . 1.2718(18) ?
N1 N2 . 1.3853(15) ?
N2 C8 . 1.3390(18) ?
N2 H2A . 0.892(9) ?
O1 C4 . 1.3611(16) ?
O1 H1 . 0.8200 ?
O2 C8 . 1.2395(16) ?
O3 C12 . 1.3587(16) ?
O3 H3 . 0.8200 ?
O4 C15 . 1.410(2) ?
O4 H4 . 0.8200 ?
C1 C6 . 1.382(2) ?
C1 C2 . 1.3939(19) ?
C1 C7 . 1.4549(18) ?
C2 C3 . 1.3782(19) ?
C2 H2 . 0.9300 ?
C3 C4 . 1.381(2) ?
C3 H3A . 0.9300 ?
C4 C5 . 1.3817(19) ?
C5 C6 . 1.3810(19) ?
C5 H5 . 0.9300 ?
C6 H6 . 0.9300 ?
C7 H7 . 0.9300 ?
C8 C9 . 1.4846(18) ?
C9 C10 . 1.3881(19) ?
C9 C14 . 1.3943(19) ?
C10 C11 . 1.3780(19) ?
C10 H10 . 0.9300 ?
C11 C12 . 1.383(2) ?
C11 H11 . 0.9300 ?
C12 C13 . 1.382(2) ?
C13 C14 . 1.376(2) ?
C13 H13 . 0.9300 ?
C14 H14 . 0.9300 ?
C15 H15A . 0.9600 ?
C15 H15B . 0.9600 ?
C15 H15C . 0.9600 ?

loop_
_geom_hbond_atom_site_label_D
_geom_hbond_atom_site_label_H
_geom_hbond_atom_site_label_A
_geom_hbond_site_symmetry_A
_geom_hbond_distance_DH
_geom_hbond_distance_HA
_geom_hbond_distance_DA
_geom_hbond_angle_DHA
O1 H1 O2 2_645 0.82 1.90 2.6877(14) 159.5
O1 H1 N1 2_645 0.82 2.61 3.1521(16) 125.2
O3 H3 O1 1_665 0.82 1.90 2.7156(15) 172.4
O4 H4 O2 . 0.82 1.95 2.7629(15) 173.4
N2 H2A O4 4_565 0.892(9) 2.100(11) 2.9695(16) 164.6(19)

loop_
_cod_related_entry_id
_cod_related_entry_database
_cod_related_entry_code
1 ChemSpider 30655817
